data_1552874
loop_
_publ_author_name
'Schwarz, Christopher'
'Handelmann, Jens'
'Baier, Daniel M.'
'Ouissa, Alina'
'Gessner, Viktoria H.'

_publ_section_title
;
 Mono- and Diylide-substituted Phosphines (YPhos): Impact of the Ligand
 Properties on the Catalytic Activity in Gold(I)-Catalysed Hydroaminations
;
_journal_name_full 'Catalysis Science &amp; Technology'
_journal_paper_doi 10.1039/C9CY01861A
_journal_year 2019
_chemical_formula_moiety 'C44 H39 N2 P3, C H2 Cl2'
_chemical_formula_sum 'C45 H41 Cl2 N2 P3'
_chemical_formula_weight 773.61
_space_group_crystal_system monoclinic
_space_group_IT_number 14
_space_group_name_Hall '-P 2yn'
_space_group_name_H-M_alt 'P 1 21/n 1'
_atom_sites_solution_hydrogens geom
_audit_creation_method SHELXL-2018/3
_audit_update_record
;
2019-07-26 deposited with the CCDC.	2019-10-14 downloaded from the CCDC.
;
_cell_angle_alpha 90
_cell_angle_beta 93.031(3)
_cell_angle_gamma 90
_cell_formula_units_Z 4
_cell_length_a 9.8538(3)
_cell_length_b 22.9455(7)
_cell_length_c 17.3019(6)
_cell_measurement_reflns_used 4738
_cell_measurement_temperature 100(2)
_cell_measurement_theta_max 76.0130
_cell_measurement_theta_min 3.8380
_cell_volume 3906.5(2)
_computing_cell_refinement 'CrysAlisPro 1.171.38.46 (Rigaku OD, 2015)'
_computing_data_collection 'CrysAlisPro 1.171.38.46 (Rigaku OD, 2015)'
_computing_data_reduction 'CrysAlisPro 1.171.38.46 (Rigaku OD, 2015)'
_computing_molecular_graphics 'SHELXL-2018/1 (Sheldrick, 2018)'
_computing_structure_refinement 'SHELXL-2018/3 (Sheldrick, 2018)'
_computing_structure_solution 'SHELXT-2014/5 (Sheldrick, 2014)'
_diffrn_ambient_temperature 100(2)
_diffrn_detector_area_resol_mean 10.4409
_diffrn_measured_fraction_theta_full 1.000
_diffrn_measured_fraction_theta_max 0.992
_diffrn_measurement_device_type 'SuperNova, Single source at offset, Atlas'
_diffrn_measurement_method '\w scans'
_diffrn_radiation_type CuK\a
_diffrn_radiation_wavelength 1.54184
_diffrn_reflns_av_R_equivalents 0.0495
_diffrn_reflns_av_unetI/netI 0.0657
_diffrn_reflns_Laue_measured_fraction_full 1.000
_diffrn_reflns_Laue_measured_fraction_max 0.992
_diffrn_reflns_limit_h_max 11
_diffrn_reflns_limit_h_min -12
_diffrn_reflns_limit_k_max 28
_diffrn_reflns_limit_k_min -28
_diffrn_reflns_limit_l_max 21
_diffrn_reflns_limit_l_min -18
_diffrn_reflns_number 18240
_diffrn_reflns_point_group_measured_fraction_full 1.000
_diffrn_reflns_point_group_measured_fraction_max 0.992
_diffrn_reflns_theta_full 67.684
_diffrn_reflns_theta_max 74.992
_diffrn_reflns_theta_min 3.853
_diffrn_source 'micro-focus sealed X-ray tube'
_exptl_absorpt_coefficient_mu 2.922
_exptl_absorpt_correction_T_max 1.000
_exptl_absorpt_correction_T_min 0.459
_exptl_absorpt_correction_type gaussian
_exptl_absorpt_process_details
;
CrysAlisPro 1.171.38.46 (Rigaku Oxford Diffraction, 2015)
Numerical absorption correction based on gaussian integration over
			a multifaceted crystal model
Empirical absorption correction using spherical harmonics,
 implemented in SCALE3 ABSPACK scaling algorithm.
;
_exptl_crystal_colour colourless
_exptl_crystal_density_diffrn 1.315
_exptl_crystal_description needles
_exptl_crystal_F_000 1616
_exptl_crystal_size_max 0.385
_exptl_crystal_size_mid 0.068
_exptl_crystal_size_min 0.037
_refine_diff_density_max 0.474
_refine_diff_density_min -0.419
_refine_diff_density_rms 0.064
_refine_ls_extinction_method none
_refine_ls_goodness_of_fit_ref 1.014
_refine_ls_hydrogen_treatment constr
_refine_ls_matrix_type full
_refine_ls_number_parameters 472
_refine_ls_number_reflns 7986
_refine_ls_number_restraints 0
_refine_ls_restrained_S_all 1.014
_refine_ls_R_factor_all 0.0644
_refine_ls_R_factor_gt 0.0434
_refine_ls_shift/su_max 0.001
_refine_ls_shift/su_mean 0.000
_refine_ls_structure_factor_coef Fsqd
_refine_ls_weighting_details 'w=1/[\s^2^(Fo^2^)+(0.0459P)^2^+1.1658P] where P=(Fo^2^+2Fc^2^)/3'
_refine_ls_weighting_scheme calc
_refine_ls_wR_factor_gt 0.1004
_refine_ls_wR_factor_ref 0.1130
_reflns_Friedel_coverage 0.000
_reflns_number_gt 6081
_reflns_number_total 7986
_reflns_threshold_expression 'I > 2\s(I)'
_cod_data_source_file c9cy01861a2.cif
_cod_data_source_block CS038
_cod_original_sg_symbol_H-M 'P 21/n'
_cod_database_code 1552874
_shelx_shelxl_version_number 2018/3
_shelx_space_group_comment
;
The symmetry employed for this shelxl refinement is uniquely defined
by the following loop, which should always be used as a source of
symmetry information in preference to the above space-group names.
They are only intended as comments.
;

loop_
_space_group_symop_operation_xyz
'x, y, z'
'-x+1/2, y+1/2, -z+1/2'
'-x, -y, -z'
'x-1/2, -y-1/2, z-1/2'

loop_
_atom_site_label
_atom_site_type_symbol
_atom_site_fract_x
_atom_site_fract_y
_atom_site_fract_z
_atom_site_U_iso_or_equiv
_atom_site_adp_type
_atom_site_occupancy
_atom_site_site_symmetry_order
_atom_site_calc_flag
_atom_site_refinement_flags_posn
_atom_site_refinement_flags_adp
P1 P 0.29645(6) 0.40791(2) 0.26389(3) 0.01443(12) Uani 1 1 d . .
P2 P 0.44063(6) 0.24677(2) 0.45869(3) 0.01388(11) Uani 1 1 d . .
P3 P 0.26597(6) 0.34919(2) 0.42019(3) 0.01399(12) Uani 1 1 d . .
N1 N -0.0155(2) 0.32533(10) 0.25301(12) 0.0260(4) Uani 1 1 d . .
N2 N 0.1096(2) 0.19505(9) 0.37732(12) 0.0220(4) Uani 1 1 d . .
C1 C 0.2046(2) 0.36318(9) 0.32161(12) 0.0157(4) Uani 1 1 d . .
C2 C 0.0831(2) 0.34158(10) 0.28553(13) 0.0191(4) Uani 1 1 d . .
C3 C 0.2059(2) 0.47502(10) 0.23742(13) 0.0186(4) Uani 1 1 d . .
C4 C 0.0740(3) 0.48211(11) 0.26021(15) 0.0260(5) Uani 1 1 d . .
H4 H 0.032670 0.452229 0.288842 0.031 Uiso 1 1 calc R U
C5 C 0.0017(3) 0.53281(12) 0.24133(17) 0.0323(6) Uani 1 1 d . .
H5 H -0.087935 0.537628 0.257929 0.039 Uiso 1 1 calc R U
C6 C 0.0600(3) 0.57606(11) 0.19859(16) 0.0309(6) Uani 1 1 d . .
H6 H 0.010001 0.610312 0.185169 0.037 Uiso 1 1 calc R U
C7 C 0.1917(3) 0.56944(12) 0.17525(17) 0.0335(6) Uani 1 1 d . .
H7 H 0.231940 0.599172 0.145834 0.040 Uiso 1 1 calc R U
C8 C 0.2648(3) 0.51932(12) 0.19491(16) 0.0293(5) Uani 1 1 d . .
H8 H 0.355311 0.515122 0.179385 0.035 Uiso 1 1 calc R U
C9 C 0.3391(2) 0.37315(10) 0.17361(13) 0.0180(4) Uani 1 1 d . .
C10 C 0.4231(3) 0.40186(11) 0.12291(15) 0.0266(5) Uani 1 1 d . .
H10 H 0.452052 0.440651 0.133621 0.032 Uiso 1 1 calc R U
C11 C 0.4638(3) 0.37374(12) 0.05725(15) 0.0272(5) Uani 1 1 d . .
H11 H 0.521441 0.393153 0.023247 0.033 Uiso 1 1 calc R U
C12 C 0.4207(2) 0.31732(12) 0.04094(14) 0.0238(5) Uani 1 1 d . .
H12 H 0.448257 0.298203 -0.004354 0.029 Uiso 1 1 calc R U
C13 C 0.3374(2) 0.28886(11) 0.09094(14) 0.0228(5) Uani 1 1 d . .
H13 H 0.307698 0.250242 0.079662 0.027 Uiso 1 1 calc R U
C14 C 0.2968(2) 0.31657(10) 0.15764(13) 0.0194(4) Uani 1 1 d . .
H14 H 0.240499 0.296783 0.191988 0.023 Uiso 1 1 calc R U
C15 C 0.4575(2) 0.42881(10) 0.31067(13) 0.0174(4) Uani 1 1 d . .
C16 C 0.4629(2) 0.47534(10) 0.36316(13) 0.0193(4) Uani 1 1 d . .
H16 H 0.382356 0.495854 0.374098 0.023 Uiso 1 1 calc R U
C17 C 0.5868(3) 0.49128(11) 0.39915(14) 0.0245(5) Uani 1 1 d . .
H17 H 0.590971 0.522390 0.435430 0.029 Uiso 1 1 calc R U
C18 C 0.7049(3) 0.46162(12) 0.38198(15) 0.0263(5) Uani 1 1 d . .
H18 H 0.789569 0.472983 0.406216 0.032 Uiso 1 1 calc R U
C19 C 0.7000(3) 0.41568(11) 0.32985(15) 0.0246(5) Uani 1 1 d . .
H19 H 0.781013 0.395776 0.318252 0.029 Uiso 1 1 calc R U
C20 C 0.5760(2) 0.39885(10) 0.29460(14) 0.0203(4) Uani 1 1 d . .
H20 H 0.571980 0.366939 0.259560 0.024 Uiso 1 1 calc R U
C21 C 0.2791(2) 0.27085(9) 0.43253(12) 0.0158(4) Uani 1 1 d . .
C22 C 0.1860(2) 0.22973(9) 0.40195(13) 0.0164(4) Uani 1 1 d . .
C23 C 0.4371(2) 0.17421(10) 0.49931(13) 0.0180(4) Uani 1 1 d . .
C24 C 0.5463(2) 0.13610(10) 0.49221(14) 0.0200(4) Uani 1 1 d . .
H24 H 0.620184 0.147119 0.462232 0.024 Uiso 1 1 calc R U
C25 C 0.5475(3) 0.08228(11) 0.52871(15) 0.0256(5) Uani 1 1 d . .
H25 H 0.621905 0.056507 0.523590 0.031 Uiso 1 1 calc R U
C26 C 0.4402(3) 0.06607(11) 0.57259(15) 0.0269(5) Uani 1 1 d . .
H26 H 0.440867 0.029070 0.597243 0.032 Uiso 1 1 calc R U
C27 C 0.3316(3) 0.10382(11) 0.58067(15) 0.0272(5) Uani 1 1 d . .
H27 H 0.258744 0.092853 0.611477 0.033 Uiso 1 1 calc R U
C28 C 0.3294(3) 0.15763(10) 0.54366(14) 0.0221(5) Uani 1 1 d . .
H28 H 0.254488 0.183154 0.548609 0.026 Uiso 1 1 calc R U
C29 C 0.5248(2) 0.29267(10) 0.53152(13) 0.0165(4) Uani 1 1 d . .
C30 C 0.5917(2) 0.34353(10) 0.51025(13) 0.0189(4) Uani 1 1 d . .
H30 H 0.593779 0.354075 0.457225 0.023 Uiso 1 1 calc R U
C31 C 0.6550(3) 0.37858(10) 0.56680(15) 0.0231(5) Uani 1 1 d . .
H31 H 0.701088 0.412980 0.552442 0.028 Uiso 1 1 calc R U
C32 C 0.6510(3) 0.36330(11) 0.64457(15) 0.0262(5) Uani 1 1 d . .
H32 H 0.694264 0.387352 0.683187 0.031 Uiso 1 1 calc R U
C33 C 0.5841(3) 0.31317(11) 0.66578(14) 0.0248(5) Uani 1 1 d . .
H33 H 0.581043 0.303152 0.718932 0.030 Uiso 1 1 calc R U
C34 C 0.5214(2) 0.27741(10) 0.60969(13) 0.0196(4) Uani 1 1 d . .
H34 H 0.476549 0.242806 0.624357 0.023 Uiso 1 1 calc R U
C35 C 0.5509(2) 0.24371(9) 0.37819(13) 0.0155(4) Uani 1 1 d . .
C36 C 0.4907(2) 0.23669(10) 0.30419(13) 0.0197(4) Uani 1 1 d . .
H36 H 0.394522 0.235564 0.296834 0.024 Uiso 1 1 calc R U
C37 C 0.5717(3) 0.23129(11) 0.24080(14) 0.0239(5) Uani 1 1 d . .
H37 H 0.530551 0.225929 0.190401 0.029 Uiso 1 1 calc R U
C38 C 0.7119(3) 0.23373(11) 0.25121(14) 0.0236(5) Uani 1 1 d . .
H38 H 0.766528 0.230274 0.207812 0.028 Uiso 1 1 calc R U
C39 C 0.7735(2) 0.24123(10) 0.32500(14) 0.0215(5) Uani 1 1 d . .
H39 H 0.869653 0.242907 0.331960 0.026 Uiso 1 1 calc R U
C40 C 0.6930(2) 0.24624(10) 0.38835(13) 0.0189(4) Uani 1 1 d . .
H40 H 0.734384 0.251398 0.438715 0.023 Uiso 1 1 calc R U
C41 C 0.1231(2) 0.36964(10) 0.48301(13) 0.0177(4) Uani 1 1 d . .
C42 C 0.1746(3) 0.35657(12) 0.56671(14) 0.0284(5) Uani 1 1 d . .
H42A H 0.188875 0.314527 0.572912 0.043 Uiso 1 1 calc R U
H42B H 0.107058 0.369752 0.602482 0.043 Uiso 1 1 calc R U
H42C H 0.260515 0.377100 0.578062 0.043 Uiso 1 1 calc R U
C43 C -0.0106(3) 0.33748(11) 0.46567(15) 0.0256(5) Uani 1 1 d . .
H43A H -0.047337 0.348071 0.413830 0.038 Uiso 1 1 calc R U
H43B H -0.075754 0.348362 0.504045 0.038 Uiso 1 1 calc R U
H43C H 0.005437 0.295350 0.468012 0.038 Uiso 1 1 calc R U
C44 C 0.1002(3) 0.43525(11) 0.47497(15) 0.0268(5) Uani 1 1 d . .
H44A H 0.060684 0.443928 0.423084 0.040 Uiso 1 1 calc R U
H44B H 0.187275 0.455607 0.482860 0.040 Uiso 1 1 calc R U
H44C H 0.038024 0.448300 0.513810 0.040 Uiso 1 1 calc R U
Cl1_1 Cl 0.62610(8) 0.58075(4) 0.24619(4) 0.04465(19) Uani 1 1 d . .
Cl2_1 Cl 0.64776(9) 0.53162(3) 0.09264(5) 0.04462(19) Uani 1 1 d . .
C1_1 C 0.6421(3) 0.59630(12) 0.14783(17) 0.0333(6) Uani 1 1 d . .
H1A_1 H 0.726249 0.619010 0.141554 0.040 Uiso 1 1 calc R U
H1AB_1 H 0.564098 0.620363 0.128547 0.040 Uiso 1 1 calc R U

loop_
_atom_site_aniso_label
_atom_site_aniso_U_11
_atom_site_aniso_U_22
_atom_site_aniso_U_33
_atom_site_aniso_U_23
_atom_site_aniso_U_13
_atom_site_aniso_U_12
P1 0.0176(3) 0.0120(2) 0.0139(2) 0.00056(18) 0.00295(19) -0.00099(19)
P2 0.0161(3) 0.0118(2) 0.0140(2) 0.00102(18) 0.00346(19) 0.00102(19)
P3 0.0166(3) 0.0123(2) 0.0132(2) 0.00099(18) 0.00268(19) 0.00021(19)
N1 0.0247(11) 0.0326(11) 0.0205(10) 0.0020(8) 0.0008(8) -0.0088(9)
N2 0.0225(10) 0.0174(9) 0.0263(10) -0.0020(8) 0.0024(8) -0.0020(8)
C1 0.0192(10) 0.0160(10) 0.0122(9) 0.0008(7) 0.0027(8) -0.0019(8)
C2 0.0212(11) 0.0210(11) 0.0157(10) 0.0034(8) 0.0058(8) -0.0006(9)
C3 0.0244(11) 0.0144(10) 0.0167(10) -0.0013(8) -0.0017(8) 0.0011(8)
C4 0.0280(13) 0.0228(12) 0.0275(12) 0.0034(9) 0.0043(10) 0.0048(10)
C5 0.0314(14) 0.0287(13) 0.0365(14) -0.0005(11) 0.0002(11) 0.0122(11)
C6 0.0454(16) 0.0141(11) 0.0320(14) -0.0008(9) -0.0103(12) 0.0082(10)
C7 0.0472(17) 0.0193(12) 0.0338(14) 0.0080(10) -0.0005(12) 0.0010(11)
C8 0.0345(14) 0.0221(12) 0.0317(13) 0.0059(10) 0.0048(11) -0.0005(10)
C9 0.0200(11) 0.0197(11) 0.0145(10) -0.0003(8) 0.0035(8) -0.0003(8)
C10 0.0325(13) 0.0221(12) 0.0261(12) -0.0018(9) 0.0100(10) -0.0058(10)
C11 0.0289(13) 0.0317(13) 0.0220(12) 0.0003(10) 0.0125(10) -0.0038(10)
C12 0.0225(11) 0.0313(13) 0.0181(11) -0.0048(9) 0.0056(9) 0.0032(10)
C13 0.0215(11) 0.0240(12) 0.0230(12) -0.0063(9) 0.0016(9) -0.0009(9)
C14 0.0201(11) 0.0207(11) 0.0175(10) 0.0000(8) 0.0025(8) -0.0007(9)
C15 0.0184(10) 0.0158(10) 0.0181(10) 0.0027(8) 0.0024(8) -0.0029(8)
C16 0.0226(11) 0.0151(10) 0.0205(11) 0.0004(8) 0.0032(9) -0.0019(8)
C17 0.0278(13) 0.0220(12) 0.0237(12) -0.0008(9) 0.0011(10) -0.0061(9)
C18 0.0218(12) 0.0293(13) 0.0272(12) 0.0053(10) -0.0033(9) -0.0061(10)
C19 0.0215(12) 0.0236(12) 0.0288(12) 0.0055(9) 0.0035(9) -0.0001(9)
C20 0.0211(11) 0.0185(11) 0.0217(11) 0.0007(8) 0.0043(9) -0.0020(8)
C21 0.0172(10) 0.0142(10) 0.0162(10) 0.0002(8) 0.0024(8) -0.0002(8)
C22 0.0183(10) 0.0137(10) 0.0176(10) 0.0025(8) 0.0053(8) 0.0038(8)
C23 0.0209(11) 0.0164(10) 0.0168(10) 0.0031(8) 0.0006(8) -0.0003(8)
C24 0.0212(11) 0.0155(10) 0.0236(11) -0.0009(8) 0.0041(9) 0.0000(8)
C25 0.0295(13) 0.0171(11) 0.0298(13) -0.0003(9) -0.0023(10) 0.0061(9)
C26 0.0359(14) 0.0152(11) 0.0293(13) 0.0079(9) -0.0019(10) -0.0014(10)
C27 0.0319(14) 0.0215(12) 0.0286(13) 0.0069(10) 0.0063(10) -0.0035(10)
C28 0.0229(12) 0.0193(11) 0.0246(11) 0.0041(9) 0.0071(9) -0.0003(9)
C29 0.0148(10) 0.0155(10) 0.0193(10) -0.0030(8) 0.0017(8) 0.0034(8)
C30 0.0209(11) 0.0175(10) 0.0187(10) -0.0005(8) 0.0043(8) 0.0024(8)
C31 0.0240(12) 0.0173(11) 0.0282(12) -0.0044(9) 0.0031(9) 0.0003(9)
C32 0.0273(13) 0.0266(12) 0.0241(12) -0.0099(9) -0.0028(10) 0.0037(10)
C33 0.0292(13) 0.0277(12) 0.0175(11) -0.0022(9) 0.0021(9) 0.0076(10)
C34 0.0213(11) 0.0196(11) 0.0180(10) 0.0004(8) 0.0035(8) 0.0058(9)
C35 0.0182(10) 0.0107(9) 0.0180(10) 0.0000(7) 0.0057(8) -0.0004(8)
C36 0.0196(11) 0.0196(11) 0.0202(11) -0.0025(8) 0.0040(9) 0.0000(8)
C37 0.0272(12) 0.0303(12) 0.0143(10) -0.0041(9) 0.0026(9) 0.0005(10)
C38 0.0234(12) 0.0277(12) 0.0205(11) 0.0018(9) 0.0097(9) 0.0023(9)
C39 0.0185(11) 0.0233(11) 0.0233(11) 0.0026(9) 0.0078(9) -0.0009(9)
C40 0.0204(11) 0.0195(10) 0.0167(10) 0.0016(8) 0.0016(8) 0.0008(8)
C41 0.0209(11) 0.0165(10) 0.0159(10) -0.0022(8) 0.0042(8) 0.0008(8)
C42 0.0352(14) 0.0347(14) 0.0160(11) 0.0023(10) 0.0078(10) 0.0101(11)
C43 0.0227(12) 0.0256(12) 0.0295(12) -0.0074(10) 0.0103(10) -0.0011(9)
C44 0.0357(14) 0.0188(11) 0.0263(12) -0.0038(9) 0.0061(10) 0.0059(10)
Cl1_1 0.0405(4) 0.0572(5) 0.0375(4) 0.0138(3) 0.0135(3) 0.0121(3)
Cl2_1 0.0557(5) 0.0229(3) 0.0570(5) 0.0005(3) 0.0194(4) 0.0034(3)
C1_1 0.0378(15) 0.0237(13) 0.0393(15) 0.0083(11) 0.0115(12) 0.0027(11)

loop_
_atom_type_symbol
_atom_type_description
_atom_type_scat_dispersion_real
_atom_type_scat_dispersion_imag
_atom_type_scat_source
C C 0.0181 0.0091 'International Tables Vol C Tables 4.2.6.8 and 6.1.1.4'
H H 0.0000 0.0000 'International Tables Vol C Tables 4.2.6.8 and 6.1.1.4'
N N 0.0311 0.0180 'International Tables Vol C Tables 4.2.6.8 and 6.1.1.4'
P P 0.2955 0.4335 'International Tables Vol C Tables 4.2.6.8 and 6.1.1.4'
Cl Cl 0.3639 0.7018 'International Tables Vol C Tables 4.2.6.8 and 6.1.1.4'

loop_
_geom_angle_atom_site_label_1
_geom_angle_atom_site_label_2
_geom_angle_atom_site_label_3
_geom_angle
C1 P1 C15 111.98(10)
C1 P1 C9 112.85(11)
C15 P1 C9 105.25(11)
C1 P1 C3 112.54(11)
C15 P1 C3 107.12(11)
C9 P1 C3 106.61(10)
C21 P2 C23 111.15(11)
C21 P2 C29 112.31(10)
C23 P2 C29 106.43(11)
C21 P2 C35 113.19(10)
C23 P2 C35 106.72(10)
C29 P2 C35 106.62(10)
C1 P3 C21 107.77(10)
C1 P3 C41 106.09(10)
C21 P3 C41 103.28(10)
C2 C1 P1 114.37(16)
C2 C1 P3 126.08(16)
P1 C1 P3 119.53(13)
N1 C2 C1 176.9(2)
C4 C3 C8 119.0(2)
C4 C3 P1 118.70(18)
C8 C3 P1 122.29(19)
C3 C4 C5 120.4(2)
C3 C4 H4 119.8
C5 C4 H4 119.8
C6 C5 C4 120.3(3)
C6 C5 H5 119.9
C4 C5 H5 119.9
C5 C6 C7 119.9(2)
C5 C6 H6 120.0
C7 C6 H6 120.0
C6 C7 C8 120.0(3)
C6 C7 H7 120.0
C8 C7 H7 120.0
C7 C8 C3 120.4(3)
C7 C8 H8 119.8
C3 C8 H8 119.8
C14 C9 C10 119.8(2)
C14 C9 P1 119.99(17)
C10 C9 P1 120.08(18)
C11 C10 C9 120.1(2)
C11 C10 H10 120.0
C9 C10 H10 120.0
C10 C11 C12 120.2(2)
C10 C11 H11 119.9
C12 C11 H11 119.9
C11 C12 C13 119.8(2)
C11 C12 H12 120.1
C13 C12 H12 120.1
C12 C13 C14 120.4(2)
C12 C13 H13 119.8
C14 C13 H13 119.8
C9 C14 C13 119.7(2)
C9 C14 H14 120.1
C13 C14 H14 120.1
C20 C15 C16 120.1(2)
C20 C15 P1 120.27(18)
C16 C15 P1 119.66(18)
C17 C16 C15 119.6(2)
C17 C16 H16 120.2
C15 C16 H16 120.2
C16 C17 C18 120.0(2)
C16 C17 H17 120.0
C18 C17 H17 120.0
C19 C18 C17 120.6(2)
C19 C18 H18 119.7
C17 C18 H18 119.7
C18 C19 C20 119.7(2)
C18 C19 H19 120.1
C20 C19 H19 120.1
C19 C20 C15 120.1(2)
C19 C20 H20 120.0
C15 C20 H20 120.0
C22 C21 P2 117.44(16)
C22 C21 P3 125.60(17)
P2 C21 P3 114.08(12)
N2 C22 C21 179.0(3)
C28 C23 C24 119.3(2)
C28 C23 P2 119.74(18)
C24 C23 P2 120.73(17)
C25 C24 C23 120.3(2)
C25 C24 H24 119.8
C23 C24 H24 119.8
C26 C25 C24 120.1(2)
C26 C25 H25 120.0
C24 C25 H25 120.0
C25 C26 C27 120.1(2)
C25 C26 H26 119.9
C27 C26 H26 119.9
C26 C27 C28 120.0(2)
C26 C27 H27 120.0
C28 C27 H27 120.0
C27 C28 C23 120.2(2)
C27 C28 H28 119.9
C23 C28 H28 119.9
C30 C29 C34 119.9(2)
C30 C29 P2 120.48(17)
C34 C29 P2 119.60(18)
C31 C30 C29 119.9(2)
C31 C30 H30 120.1
C29 C30 H30 120.1
C30 C31 C32 120.0(2)
C30 C31 H31 120.0
C32 C31 H31 120.0
C33 C32 C31 120.2(2)
C33 C32 H32 119.9
C31 C32 H32 119.9
C32 C33 C34 120.4(2)
C32 C33 H33 119.8
C34 C33 H33 119.8
C33 C34 C29 119.6(2)
C33 C34 H34 120.2
C29 C34 H34 120.2
C36 C35 C40 119.6(2)
C36 C35 P2 117.87(17)
C40 C35 P2 122.49(17)
C35 C36 C37 120.0(2)
C35 C36 H36 120.0
C37 C36 H36 120.0
C38 C37 C36 120.1(2)
C38 C37 H37 119.9
C36 C37 H37 119.9
C37 C38 C39 120.4(2)
C37 C38 H38 119.8
C39 C38 H38 119.8
C40 C39 C38 119.5(2)
C40 C39 H39 120.2
C38 C39 H39 120.2
C39 C40 C35 120.3(2)
C39 C40 H40 119.8
C35 C40 H40 119.8
C43 C41 C44 109.7(2)
C43 C41 C42 109.2(2)
C44 C41 C42 108.5(2)
C43 C41 P3 115.48(15)
C44 C41 P3 107.71(16)
C42 C41 P3 105.99(16)
C41 C42 H42A 109.5
C41 C42 H42B 109.5
H42A C42 H42B 109.5
C41 C42 H42C 109.5
H42A C42 H42C 109.5
H42B C42 H42C 109.5
C41 C43 H43A 109.5
C41 C43 H43B 109.5
H43A C43 H43B 109.5
C41 C43 H43C 109.5
H43A C43 H43C 109.5
H43B C43 H43C 109.5
C41 C44 H44A 109.5
C41 C44 H44B 109.5
H44A C44 H44B 109.5
C41 C44 H44C 109.5
H44A C44 H44C 109.5
H44B C44 H44C 109.5
Cl1_1 C1_1 Cl2_1 111.13(15)
Cl1_1 C1_1 H1A_1 109.4
Cl2_1 C1_1 H1A_1 109.4
Cl1_1 C1_1 H1AB_1 109.4
Cl2_1 C1_1 H1AB_1 109.4
H1A_1 C1_1 H1AB_1 108.0

loop_
_geom_bond_atom_site_label_1
_geom_bond_atom_site_label_2
_geom_bond_distance
P1 C1 1.722(2)
P1 C15 1.807(2)
P1 C9 1.823(2)
P1 C3 1.826(2)
P2 C21 1.722(2)
P2 C23 1.808(2)
P2 C29 1.810(2)
P2 C35 1.813(2)
P3 C1 1.808(2)
P3 C21 1.814(2)
P3 C41 1.883(2)
N1 C2 1.158(3)
N2 C22 1.161(3)
C1 C2 1.410(3)
C3 C4 1.388(4)
C3 C8 1.399(4)
C4 C5 1.394(4)
C4 H4 0.9500
C5 C6 1.381(4)
C5 H5 0.9500
C6 C7 1.388(4)
C6 H6 0.9500
C7 C8 1.389(4)
C7 H7 0.9500
C8 H8 0.9500
C9 C14 1.387(3)
C9 C10 1.401(3)
C10 C11 1.384(4)
C10 H10 0.9500
C11 C12 1.387(4)
C11 H11 0.9500
C12 C13 1.387(4)
C12 H12 0.9500
C13 C14 1.394(3)
C13 H13 0.9500
C14 H14 0.9500
C15 C20 1.396(3)
C15 C16 1.401(3)
C16 C17 1.390(3)
C16 H16 0.9500
C17 C18 1.394(4)
C17 H17 0.9500
C18 C19 1.386(4)
C18 H18 0.9500
C19 C20 1.391(3)
C19 H19 0.9500
C20 H20 0.9500
C21 C22 1.400(3)
C23 C28 1.394(3)
C23 C24 1.397(3)
C24 C25 1.387(3)
C24 H24 0.9500
C25 C26 1.385(4)
C25 H25 0.9500
C26 C27 1.390(4)
C26 H26 0.9500
C27 C28 1.391(3)
C27 H27 0.9500
C28 H28 0.9500
C29 C30 1.399(3)
C29 C34 1.399(3)
C30 C31 1.389(3)
C30 H30 0.9500
C31 C32 1.393(4)
C31 H31 0.9500
C32 C33 1.385(4)
C32 H32 0.9500
C33 C34 1.390(3)
C33 H33 0.9500
C34 H34 0.9500
C35 C36 1.392(3)
C35 C40 1.402(3)
C36 C37 1.396(3)
C36 H36 0.9500
C37 C38 1.385(4)
C37 H37 0.9500
C38 C39 1.395(4)
C38 H38 0.9500
C39 C40 1.391(3)
C39 H39 0.9500
C40 H40 0.9500
C41 C43 1.526(3)
C41 C44 1.527(3)
C41 C42 1.538(3)
C42 H42A 0.9800
C42 H42B 0.9800
C42 H42C 0.9800
C43 H43A 0.9800
C43 H43B 0.9800
C43 H43C 0.9800
C44 H44A 0.9800
C44 H44B 0.9800
C44 H44C 0.9800
Cl1_1 C1_1 1.754(3)
Cl2_1 C1_1 1.767(3)
C1_1 H1A_1 0.9900
C1_1 H1AB_1 0.9900

loop_
_geom_torsion_atom_site_label_1
_geom_torsion_atom_site_label_2
_geom_torsion_atom_site_label_3
_geom_torsion_atom_site_label_4
_geom_torsion
C2 C1 C21 C22 12.2(2)
C1 P3 C21 C22 -39.9(2)
C21 P3 C1 C2 56.7(2)
